data_7039303
loop_
_publ_author_name
'Zhang, Li'
'Zhang, Peng'
'Zhao, Lang'
'Wu, Jianfeng'
'Guo, Mei'
'Tang, Jinkui'

_publ_section_title
;
 Single-molecule magnet behavior in an octanuclear dysprosium(iii)
 aggregate inherited from helical triangular Dy3 SMM-building blocks.
;
_journal_issue 26
_journal_name_full 'Dalton transactions (Cambridge, England : 2003)'
_journal_page_first 10556
_journal_page_last 10562
_journal_paper_doi 10.1039/c6dt01718e
_journal_volume 45
_journal_year 2016
_chemical_formula_sum 'C118 H150 Dy8 N26 O48'
_chemical_formula_weight 4000.63
_space_group_crystal_system triclinic
_space_group_IT_number 2
_space_group_name_Hall '-P 1'
_space_group_name_H-M_alt 'P -1'
_symmetry_space_group_name_Hall '-P 1'
_symmetry_space_group_name_H-M 'P -1'
_atom_sites_solution_hydrogens mixed
_audit_creation_method SHELXL-2014/7
_audit_update_record
;
2016-05-14 deposited with the CCDC.
2016-05-17 downloaded from the CCDC.
;
_cell_angle_alpha 70.9050(10)
_cell_angle_beta 68.9860(10)
_cell_angle_gamma 82.5800(10)
_cell_formula_units_Z 1
_cell_length_a 14.8119(7)
_cell_length_b 15.4709(7)
_cell_length_c 18.0346(8)
_cell_measurement_reflns_used 6026
_cell_measurement_temperature 186(2)
_cell_measurement_theta_max 24.99
_cell_measurement_theta_min 2.15
_cell_volume 3645.2(3)
_computing_cell_refinement 'Bruker SMART'
_computing_data_collection 'Bruker SMART'
_computing_data_reduction 'Bruker SAINT'
_computing_molecular_graphics 'Bruker SHELXTL'
_computing_publication_material 'Bruker SHELXTL'
_computing_structure_refinement 'SHELXL-2014/7 (Sheldrick, 2014)'
_computing_structure_solution 'Bruker SHELXTL'
_diffrn_ambient_temperature 186(2)
_diffrn_measured_fraction_theta_full 0.980
_diffrn_measured_fraction_theta_max 0.980
_diffrn_measurement_device_type 'CCD area detector'
_diffrn_measurement_method 'phi and omega scans'
_diffrn_radiation_type MoK\a
_diffrn_radiation_wavelength 0.71073
_diffrn_reflns_av_R_equivalents 0.0266
_diffrn_reflns_av_unetI/netI 0.0578
_diffrn_reflns_Laue_measured_fraction_full 0.980
_diffrn_reflns_Laue_measured_fraction_max 0.980
_diffrn_reflns_limit_h_max 17
_diffrn_reflns_limit_h_min -12
_diffrn_reflns_limit_k_max 18
_diffrn_reflns_limit_k_min -18
_diffrn_reflns_limit_l_max 21
_diffrn_reflns_limit_l_min -20
_diffrn_reflns_number 18421
_diffrn_reflns_point_group_measured_fraction_full 0.980
_diffrn_reflns_point_group_measured_fraction_max 0.980
_diffrn_reflns_theta_full 25.042
_diffrn_reflns_theta_max 25.042
_diffrn_reflns_theta_min 1.574
_exptl_absorpt_coefficient_mu 4.135
_exptl_absorpt_correction_T_max 0.495
_exptl_absorpt_correction_T_min 0.413
_exptl_absorpt_correction_type multi-scan
_exptl_crystal_colour dark-red
_exptl_crystal_density_diffrn 1.822
_exptl_crystal_description needle
_exptl_crystal_F_000 1952
_exptl_crystal_size_max 0.22
_exptl_crystal_size_mid 0.18
_exptl_crystal_size_min 0.17
_refine_diff_density_max 1.522
_refine_diff_density_min -0.971
_refine_diff_density_rms 0.237
_refine_ls_extinction_method none
_refine_ls_goodness_of_fit_ref 1.068
_refine_ls_hydrogen_treatment mixed
_refine_ls_matrix_type full
_refine_ls_number_parameters 932
_refine_ls_number_reflns 12646
_refine_ls_number_restraints 30
_refine_ls_restrained_S_all 1.070
_refine_ls_R_factor_all 0.0566
_refine_ls_R_factor_gt 0.0424
_refine_ls_shift/su_max 0.001
_refine_ls_shift/su_mean 0.000
_refine_ls_structure_factor_coef Fsqd
_refine_ls_weighting_details 'w=1/[\s^2^(Fo^2^)+(0.0689P)^2^+2.6492P] where P=(Fo^2^+2Fc^2^)/3'
_refine_ls_weighting_scheme calc
_refine_ls_wR_factor_gt 0.1097
_refine_ls_wR_factor_ref 0.1263
_reflns_Friedel_coverage 0.000
_reflns_number_gt 10184
_reflns_number_total 12646
_reflns_threshold_expression 'I > 2\s(I)'
_cod_data_source_file c6dt01718e2.cif
_cod_data_source_block 1
_cod_depositor_comments 'Adding full bibliography for 7039303.cif.'
_cod_database_code 7039303
_shelx_shelxl_version_number 2014/7
_shelx_space_group_comment
;
The symmetry employed for this shelxl refinement is uniquely defined
by the following loop, which should always be used as a source of
symmetry information in preference to the above space-group names.
They are only intended as comments.
;

loop_
_space_group_symop_operation_xyz
'x, y, z'
'-x, -y, -z'

loop_
_atom_site_label
_atom_site_type_symbol
_atom_site_fract_x
_atom_site_fract_y
_atom_site_fract_z
_atom_site_U_iso_or_equiv
_atom_site_adp_type
_atom_site_occupancy
_atom_site_site_symmetry_order
_atom_site_calc_flag
_atom_site_refinement_flags_posn
_atom_site_refinement_flags_adp
Dy1 Dy 0.80095(3) 1.01116(3) 0.35000(2) 0.02032(11) Uani 1 1 d . .
Dy2 Dy 0.91917(3) 0.77559(3) 0.33504(2) 0.02021(11) Uani 1 1 d . .
Dy3 Dy 0.75829(3) 0.87294(3) 0.21543(2) 0.02000(11) Uani 1 1 d . .
Dy4 Dy 1.00628(3) 0.87596(3) 0.05197(2) 0.02019(11) Uani 1 1 d . .
O1 O 0.7743(4) 0.8653(4) 0.3440(3) 0.0216(12) Uani 1 1 d . .
H1 H 0.7194 0.8344 0.3917 0.026 Uiso 1 1 calc R U
O2 O 0.9287(4) 0.8763(3) 0.1907(3) 0.0198(11) Uani 1 1 d . .
H2 H 0.9395 0.9378 0.1901 0.024 Uiso 1 1 calc R U
O3 O 0.6444(4) 1.0564(4) 0.3652(4) 0.0365(15) Uani 1 1 d . .
O4 O 0.9541(4) 0.9421(4) 0.3134(3) 0.0232(12) Uani 1 1 d . .
O5 O 1.0803(4) 0.8041(4) 0.2672(3) 0.0277(13) Uani 1 1 d . .
O6 O 0.9029(4) 0.7944(4) 0.4626(3) 0.0307(14) Uani 1 1 d . .
O7 O 0.8352(4) 0.7260(4) 0.2645(3) 0.0238(12) Uani 1 1 d . .
O8 O 0.8501(4) 0.8187(4) 0.0999(3) 0.0234(12) Uani 1 1 d . .
O9 O 0.6418(4) 0.7604(4) 0.2691(3) 0.0286(13) Uani 1 1 d . .
O10 O 0.8041(4) 1.0206(3) 0.2177(3) 0.0194(11) Uani 1 1 d . .
O11 O 0.9627(4) 1.2314(4) 0.0116(3) 0.0290(13) Uani 1 1 d . .
O12 O 1.0450(4) 1.0161(4) 0.0458(3) 0.0212(12) Uani 1 1 d . .
O13 O 0.7654(4) 0.9087(4) 0.4899(3) 0.0269(13) Uani 1 1 d . .
H13 H 0.7737 0.8477 0.4914 0.032 Uiso 1 1 calc R U
O14 O 0.7914(5) 0.6767(5) 0.4384(4) 0.0341(14) Uani 1 1 d D .
O15 O 0.6154(4) 0.9577(4) 0.2777(4) 0.0345(15) Uani 1 1 d . .
H6 H 0.6279 0.9983 0.3010 0.041 Uiso 1 1 calc R U
O16 O 1.1193(4) 0.7944(4) 0.1165(3) 0.0286(13) Uani 1 1 d . .
H9 H 1.1186 0.8097 0.1625 0.034 Uiso 1 1 calc R U
O17 O 0.7122(6) 0.6415(6) 0.6086(5) 0.063(2) Uani 1 1 d . .
H17 H 0.7452 0.6295 0.6389 0.094 Uiso 1 1 calc R U
O18 O 0.7397(7) 0.4615(8) 0.3310(6) 0.090(3) Uani 1 1 d . .
H18 H 0.7920 0.4575 0.2954 0.136 Uiso 1 1 calc R U
O19 O 0.7095(7) 0.7040(6) 0.7364(6) 0.073(2) Uani 1 1 d . .
H19 H 0.7300 0.6544 0.7592 0.110 Uiso 1 1 calc R U
O20 O 0.1882(7) 0.1689(5) 0.2562(4) 0.062(2) Uani 1 1 d . .
H20 H 0.1787 0.1142 0.2809 0.092 Uiso 1 1 calc R U
O21 O 0.0655(6) 0.4903(5) 0.1591(4) 0.056(2) Uani 1 1 d . .
H21 H 0.0085 0.4842 0.1889 0.085 Uiso 1 1 calc R U
O22 O 0.2442(13) 0.4660(9) 0.1732(13) 0.195(8) Uani 1 1 d . .
O23 O 0.6572(6) 0.6109(5) 0.3993(5) 0.0493(18) Uani 1 1 d D .
O24 O 0.613(2) 0.4639(17) 0.0474(19) 0.317(13) Uani 1 1 d . U
N1 N 0.7426(5) 1.1112(5) 0.4366(4) 0.0271(16) Uani 1 1 d . .
N2 N 0.9204(5) 1.0508(4) 0.3996(4) 0.0213(14) Uani 1 1 d . .
N3 N 1.0133(5) 1.0179(5) 0.3787(4) 0.0244(15) Uani 1 1 d . .
N4 N 1.1942(5) 0.9797(6) 0.2952(5) 0.0387(19) Uani 1 1 d . .
N5 N 1.0101(5) 0.6618(5) 0.4170(4) 0.0258(15) Uani 1 1 d . .
N6 N 0.9791(5) 0.6319(5) 0.2953(4) 0.0248(15) Uani 1 1 d . .
N7 N 0.9507(5) 0.6118(5) 0.2368(4) 0.0285(16) Uani 1 1 d . .
N8 N 0.8184(6) 0.5717(5) 0.1677(5) 0.0367(19) Uani 1 1 d . .
N9 N 0.6557(5) 0.8875(5) 0.1272(4) 0.0282(16) Uani 1 1 d . .
N10 N 0.7794(5) 1.0148(4) 0.0909(4) 0.0200(14) Uani 1 1 d . .
N11 N 0.8357(5) 1.0873(4) 0.0771(4) 0.0232(15) Uani 1 1 d . .
N12 N 0.8603(5) 1.1613(5) 0.2378(4) 0.0273(16) Uani 1 1 d . .
N13 N 0.5683(13) 0.1754(15) 0.0886(12) 0.147(8) Uani 1 1 d . .
C1 C 0.6496(6) 1.1415(6) 0.4507(5) 0.031(2) Uani 1 1 d . .
C2 C 0.5965(6) 1.1094(6) 0.4115(5) 0.031(2) Uani 1 1 d . .
C3 C 0.5020(7) 1.1387(7) 0.4235(6) 0.045(3) Uani 1 1 d . .
H3 H 0.4657 1.1208 0.3985 0.054 Uiso 1 1 calc R U
C4 C 0.4605(8) 1.1969(7) 0.4746(7) 0.048(3) Uani 1 1 d . .
H4 H 0.3975 1.2186 0.4805 0.058 Uiso 1 1 calc R U
C5 C 0.5087(8) 1.2216(8) 0.5146(7) 0.054(3) Uani 1 1 d . .
H5 H 0.4774 1.2569 0.5498 0.065 Uiso 1 1 calc R U
C6 C 0.6043(7) 1.1955(6) 0.5045(5) 0.033(2) Uani 1 1 d . .
C7 C 0.6643(7) 1.2190(8) 0.5418(6) 0.047(3) Uani 1 1 d . .
H7 H 0.6401 1.2567 0.5756 0.056 Uiso 1 1 calc R U
C8 C 0.7575(7) 1.1861(7) 0.5278(5) 0.040(2) Uani 1 1 d . .
H8 H 0.7945 1.1981 0.5554 0.048 Uiso 1 1 calc R U
C9 C 0.7965(7) 1.1357(6) 0.4738(5) 0.0291(19) Uani 1 1 d . .
C10 C 0.8935(6) 1.0939(6) 0.4547(5) 0.031(2) Uani 1 1 d . .
H10 H 0.9348 1.0983 0.4818 0.037 Uiso 1 1 calc R U
C11 C 1.0245(6) 0.9633(5) 0.3329(5) 0.0221(17) Uani 1 1 d . .
C12 C 1.1244(6) 0.9285(6) 0.2992(5) 0.0244(18) Uani 1 1 d . .
C13 C 1.1457(6) 0.8501(5) 0.2707(5) 0.0218(17) Uani 1 1 d . .
C14 C 1.2438(6) 0.8274(6) 0.2430(6) 0.033(2) Uani 1 1 d . .
H14 H 1.2617 0.7751 0.2262 0.040 Uiso 1 1 calc R U
C15 C 1.3160(7) 0.8792(8) 0.2394(6) 0.044(3) Uani 1 1 d . .
H15 H 1.3811 0.8640 0.2191 0.052 Uiso 1 1 calc R U
C16 C 1.2865(7) 0.9532(7) 0.2672(6) 0.046(3) Uani 1 1 d . .
H16 H 1.3337 0.9878 0.2667 0.056 Uiso 1 1 calc R U
C17 C 1.0131(6) 0.6714(5) 0.4867(5) 0.0239(18) Uani 1 1 d . .
C18 C 0.9492(6) 0.7447(5) 0.5126(5) 0.0234(18) Uani 1 1 d . .
C19 C 0.9411(7) 0.7523(7) 0.5886(5) 0.036(2) Uani 1 1 d . .
H19A H 0.8989 0.7958 0.6090 0.043 Uiso 1 1 calc R U
C20 C 0.9952(8) 0.6957(6) 0.6359(6) 0.039(2) Uani 1 1 d . .
H20A H 0.9874 0.7024 0.6872 0.046 Uiso 1 1 calc R U
C21 C 1.0605(8) 0.6296(7) 0.6093(6) 0.042(2) Uani 1 1 d . .
H21A H 1.0965 0.5939 0.6416 0.050 Uiso 1 1 calc R U
C22 C 1.0705(7) 0.6183(6) 0.5338(6) 0.032(2) Uani 1 1 d . .
C23 C 1.1264(8) 0.5504(7) 0.5012(6) 0.044(3) Uani 1 1 d . .
H23 H 1.1662 0.5129 0.5287 0.053 Uiso 1 1 calc R U
C24 C 1.1246(7) 0.5375(7) 0.4310(6) 0.040(2) Uani 1 1 d . .
H24 H 1.1634 0.4927 0.4100 0.048 Uiso 1 1 calc R U
C25 C 1.0628(6) 0.5933(6) 0.3905(5) 0.0282(19) Uani 1 1 d . .
C26 C 1.0424(6) 0.5779(6) 0.3218(5) 0.031(2) Uani 1 1 d . .
H26 H 1.0735 0.5318 0.2987 0.037 Uiso 1 1 calc R U
C27 C 0.8763(6) 0.6647(5) 0.2262(5) 0.0237(18) Uani 1 1 d . .
C28 C 0.8388(6) 0.6563(6) 0.1622(5) 0.0271(19) Uani 1 1 d . .
C29 C 0.8273(6) 0.7358(6) 0.1010(5) 0.0242(18) Uani 1 1 d . .
C30 C 0.7915(6) 0.7256(6) 0.0430(5) 0.031(2) Uani 1 1 d . .
H30 H 0.7826 0.7765 0.0009 0.037 Uiso 1 1 calc R U
C31 C 0.7696(7) 0.6414(7) 0.0481(6) 0.040(2) Uani 1 1 d . .
H31 H 0.7430 0.6350 0.0106 0.048 Uiso 1 1 calc R U
C32 C 0.7861(8) 0.5631(7) 0.1088(6) 0.045(3) Uani 1 1 d . .
H32 H 0.7750 0.5054 0.1087 0.054 Uiso 1 1 calc R U
C33 C 0.5983(6) 0.8179(5) 0.1477(5) 0.0261(18) Uani 1 1 d . .
C34 C 0.5885(6) 0.7494(7) 0.2273(6) 0.038(2) Uani 1 1 d . .
C35 C 0.5272(7) 0.6774(7) 0.2521(7) 0.044(2) Uani 1 1 d . .
H35 H 0.5190 0.6320 0.3027 0.053 Uiso 1 1 calc R U
C36 C 0.4774(8) 0.6736(7) 0.2001(7) 0.052(3) Uani 1 1 d . .
H36 H 0.4351 0.6255 0.2189 0.063 Uiso 1 1 calc R U
C37 C 0.4866(7) 0.7357(7) 0.1240(7) 0.046(3) Uani 1 1 d . .
H37 H 0.4531 0.7286 0.0916 0.055 Uiso 1 1 calc R U
C38 C 0.5483(7) 0.8112(7) 0.0954(6) 0.037(2) Uani 1 1 d . .
C39 C 0.5633(7) 0.8804(7) 0.0198(6) 0.035(2) Uani 1 1 d . .
H39 H 0.5328 0.8784 -0.0166 0.042 Uiso 1 1 calc R U
C40 C 0.6238(7) 0.9521(7) -0.0012(6) 0.040(2) Uani 1 1 d . .
H40 H 0.6341 0.9985 -0.0515 0.048 Uiso 1 1 calc R U
C41 C 0.6698(6) 0.9540(5) 0.0545(5) 0.0247(18) Uani 1 1 d . .
C42 C 0.7341(6) 1.0267(6) 0.0388(5) 0.0252(18) Uani 1 1 d . .
H42 H 0.7421 1.0793 -0.0066 0.030 Uiso 1 1 calc R U
C43 C 0.8400(5) 1.0858(5) 0.1493(5) 0.0209(17) Uani 1 1 d . .
C44 C 0.8825(6) 1.1633(5) 0.1562(5) 0.0220(17) Uani 1 1 d . .
C45 C 0.9346(6) 1.2356(6) 0.0872(5) 0.0276(19) Uani 1 1 d . .
C46 C 0.9551(7) 1.3082(5) 0.1053(5) 0.031(2) Uani 1 1 d . .
H46 H 0.9876 1.3578 0.0619 0.037 Uiso 1 1 calc R U
C47 C 0.9287(8) 1.3098(8) 0.1865(6) 0.048(3) Uani 1 1 d . .
H47 H 0.9423 1.3603 0.1976 0.058 Uiso 1 1 calc R U
C48 C 0.8820(7) 1.2355(6) 0.2508(6) 0.037(2) Uani 1 1 d . .
H48 H 0.8647 1.2369 0.3053 0.044 Uiso 1 1 calc R U
C49 C 0.7345(7) 0.9193(7) 0.5718(5) 0.041(2) Uani 1 1 d . .
H49A H 0.7883 0.9375 0.5808 0.061 Uiso 1 1 calc R U
H49B H 0.7101 0.8622 0.6129 0.061 Uiso 1 1 calc R U
H49C H 0.6843 0.9652 0.5763 0.061 Uiso 1 1 calc R U
C50 C 0.5167(6) 0.9562(8) 0.2848(6) 0.046(3) Uani 1 1 d . .
H50A H 0.5085 0.9920 0.2330 0.069 Uiso 1 1 calc R U
H50B H 0.4768 0.9814 0.3283 0.069 Uiso 1 1 calc R U
H50C H 0.4982 0.8943 0.2980 0.069 Uiso 1 1 calc R U
C51 C 1.0916(7) 1.0346(6) 0.0943(5) 0.031(2) Uani 1 1 d . .
H51A H 1.0457 1.0316 0.1485 0.047 Uiso 1 1 calc R U
H51B H 1.1187 1.0947 0.0677 0.047 Uiso 1 1 calc R U
H51C H 1.1423 0.9903 0.0999 0.047 Uiso 1 1 calc R U
C52 C 1.1879(8) 0.7259(8) 0.0950(7) 0.054(3) Uani 1 1 d . .
H52A H 1.1869 0.7179 0.0447 0.081 Uiso 1 1 calc R U
H52B H 1.1720 0.6693 0.1393 0.081 Uiso 1 1 calc R U
H52C H 1.2513 0.7441 0.0865 0.081 Uiso 1 1 calc R U
C53 C 0.6290(12) 0.5895(13) 0.6488(10) 0.116(6) Uani 1 1 d . .
H53A H 0.6211 0.5631 0.7069 0.175 Uiso 1 1 calc R U
H53B H 0.6343 0.5416 0.6245 0.175 Uiso 1 1 calc R U
H53C H 0.5740 0.6278 0.6430 0.175 Uiso 1 1 calc R U
C54 C 0.6670(14) 0.4108(14) 0.3247(13) 0.146(8) Uani 1 1 d . U
H54A H 0.6465 0.4462 0.2787 0.219 Uiso 1 1 calc R U
H54B H 0.6123 0.3992 0.3754 0.219 Uiso 1 1 calc R U
H54C H 0.6945 0.3537 0.3161 0.219 Uiso 1 1 calc R U
C55 C 0.6115(17) 0.7208(18) 0.7903(16) 0.181(10) Uani 1 1 d . U
H55A H 0.5987 0.6775 0.8449 0.272 Uiso 1 1 calc R U
H55B H 0.5649 0.7139 0.7670 0.272 Uiso 1 1 calc R U
H55C H 0.6073 0.7817 0.7941 0.272 Uiso 1 1 calc R U
C56 C 0.1696(14) 0.1915(11) 0.1803(10) 0.108(6) Uani 1 1 d . .
H56A H 0.1063 0.2188 0.1871 0.162 Uiso 1 1 calc R U
H56B H 0.1728 0.1370 0.1649 0.162 Uiso 1 1 calc R U
H56C H 0.2170 0.2340 0.1373 0.162 Uiso 1 1 calc R U
C57 C 0.0717(10) 0.5256(7) 0.0747(7) 0.064(4) Uani 1 1 d . .
H57A H 0.0149 0.5092 0.0686 0.097 Uiso 1 1 calc R U
H57B H 0.1280 0.5004 0.0411 0.097 Uiso 1 1 calc R U
H57C H 0.0763 0.5910 0.0570 0.097 Uiso 1 1 calc R U
C58 C 0.6012(14) 0.1967(13) 0.1284(14) 0.115(7) Uani 1 1 d . .
C59 C 0.6386(13) 0.2371(15) 0.1816(12) 0.133(7) Uani 1 1 d . U
H59A H 0.6875 0.2815 0.1450 0.200 Uiso 1 1 calc R U
H59B H 0.6653 0.1886 0.2172 0.200 Uiso 1 1 calc R U
H59C H 0.5857 0.2658 0.2150 0.200 Uiso 1 1 calc R U
H14A H 0.767(5) 0.676(5) 0.489(2) 0.02(2) Uiso 1 1 d D .
H23A H 0.675(6) 0.559(3) 0.390(5) 0.02(2) Uiso 1 1 d D .
H14B H 0.753(7) 0.645(8) 0.432(6) 0.11(6) Uiso 1 1 d D .
H23B H 0.598(5) 0.599(7) 0.433(11) 0.20(10) Uiso 1 1 d D .

loop_
_atom_site_aniso_label
_atom_site_aniso_U_11
_atom_site_aniso_U_22
_atom_site_aniso_U_33
_atom_site_aniso_U_23
_atom_site_aniso_U_13
_atom_site_aniso_U_12
Dy1 0.0227(2) 0.0249(2) 0.01652(19) -0.00921(16) -0.00845(16) 0.00224(16)
Dy2 0.0238(2) 0.0227(2) 0.01644(19) -0.00696(15) -0.00939(16) 0.00208(15)
Dy3 0.0210(2) 0.0243(2) 0.01722(19) -0.00732(16) -0.00825(15) -0.00098(15)
Dy4 0.0242(2) 0.0229(2) 0.01469(19) -0.00651(15) -0.00695(15) -0.00110(15)
O1 0.021(3) 0.024(3) 0.015(3) -0.005(2) -0.002(2) -0.002(2)
O2 0.027(3) 0.016(3) 0.017(3) -0.008(2) -0.006(2) 0.000(2)
O3 0.026(3) 0.054(4) 0.040(4) -0.029(3) -0.015(3) 0.012(3)
O4 0.025(3) 0.023(3) 0.024(3) -0.009(2) -0.010(2) -0.001(2)
O5 0.025(3) 0.039(4) 0.020(3) -0.008(3) -0.011(2) 0.005(3)
O6 0.042(4) 0.037(4) 0.022(3) -0.017(3) -0.018(3) 0.009(3)
O7 0.031(3) 0.022(3) 0.023(3) -0.010(2) -0.011(3) 0.001(2)
O8 0.029(3) 0.028(3) 0.015(3) -0.009(2) -0.007(2) -0.001(2)
O9 0.024(3) 0.030(3) 0.032(3) -0.007(3) -0.011(3) -0.005(2)
O10 0.023(3) 0.017(3) 0.018(3) -0.007(2) -0.007(2) 0.000(2)
O11 0.040(4) 0.029(3) 0.019(3) -0.011(3) -0.004(3) -0.006(3)
O12 0.022(3) 0.024(3) 0.022(3) -0.008(2) -0.013(2) 0.003(2)
O13 0.041(4) 0.022(3) 0.021(3) -0.009(2) -0.014(3) 0.002(3)
O14 0.037(4) 0.044(4) 0.023(3) -0.011(3) -0.010(3) -0.004(3)
O15 0.028(3) 0.052(4) 0.037(4) -0.027(3) -0.016(3) 0.005(3)
O16 0.031(3) 0.034(3) 0.027(3) -0.017(3) -0.014(3) 0.011(3)
O17 0.069(6) 0.069(6) 0.040(4) -0.017(4) -0.003(4) -0.011(5)
O18 0.079(7) 0.101(8) 0.078(7) -0.009(6) -0.032(6) 0.012(6)
O19 0.088(7) 0.058(6) 0.070(6) -0.021(5) -0.016(5) -0.016(5)
O20 0.108(7) 0.049(5) 0.040(4) -0.014(4) -0.034(5) -0.012(5)
O21 0.096(6) 0.028(4) 0.053(5) -0.023(4) -0.030(4) 0.016(4)
O22 0.204(16) 0.070(9) 0.34(2) -0.061(12) -0.144(17) 0.039(10)
O23 0.045(5) 0.049(5) 0.050(5) -0.012(4) -0.012(4) -0.009(4)
O24 0.34(2) 0.236(18) 0.41(2) -0.107(16) -0.130(16) -0.074(14)
N1 0.032(4) 0.029(4) 0.018(3) -0.004(3) -0.010(3) 0.003(3)
N2 0.033(4) 0.018(3) 0.016(3) -0.006(3) -0.010(3) -0.003(3)
N3 0.030(4) 0.027(4) 0.023(4) -0.013(3) -0.012(3) 0.002(3)
N4 0.030(4) 0.058(5) 0.039(5) -0.024(4) -0.017(4) 0.003(4)
N5 0.030(4) 0.026(4) 0.026(4) -0.011(3) -0.011(3) 0.000(3)
N6 0.028(4) 0.030(4) 0.021(4) -0.011(3) -0.011(3) 0.001(3)
N7 0.033(4) 0.032(4) 0.029(4) -0.015(3) -0.016(3) 0.004(3)
N8 0.041(5) 0.048(5) 0.030(4) -0.017(4) -0.017(4) -0.004(4)
N9 0.020(4) 0.044(5) 0.026(4) -0.016(3) -0.009(3) 0.001(3)
N10 0.020(3) 0.022(4) 0.018(3) -0.011(3) -0.002(3) 0.001(3)
N11 0.026(4) 0.024(4) 0.019(3) -0.006(3) -0.009(3) 0.001(3)
N12 0.030(4) 0.031(4) 0.024(4) -0.010(3) -0.011(3) 0.002(3)
N13 0.132(15) 0.22(2) 0.153(16) -0.109(16) -0.089(13) 0.043(14)
C1 0.024(5) 0.048(6) 0.012(4) -0.006(4) -0.001(3) 0.006(4)
C2 0.029(5) 0.037(5) 0.030(5) -0.018(4) -0.008(4) 0.005(4)
C3 0.031(5) 0.057(7) 0.050(6) -0.025(5) -0.013(5) 0.004(5)
C4 0.043(6) 0.045(6) 0.061(7) -0.025(6) -0.016(5) 0.010(5)
C5 0.038(6) 0.074(8) 0.044(6) -0.032(6) -0.001(5) 0.019(6)
C6 0.047(6) 0.025(5) 0.028(5) -0.011(4) -0.009(4) -0.002(4)
C7 0.049(7) 0.067(7) 0.026(5) -0.029(5) -0.002(5) 0.004(5)
C8 0.045(6) 0.059(7) 0.023(5) -0.022(5) -0.008(4) -0.008(5)
C9 0.045(5) 0.021(4) 0.021(4) -0.004(4) -0.011(4) -0.001(4)
C10 0.032(5) 0.047(6) 0.022(4) -0.015(4) -0.011(4) -0.006(4)
C11 0.030(5) 0.025(4) 0.016(4) -0.006(3) -0.014(4) -0.001(4)
C12 0.022(4) 0.032(5) 0.020(4) -0.006(4) -0.010(3) -0.003(4)
C13 0.021(4) 0.026(4) 0.021(4) -0.005(3) -0.013(3) 0.004(3)
C14 0.039(5) 0.032(5) 0.041(5) -0.020(4) -0.022(4) 0.008(4)
C15 0.018(5) 0.081(8) 0.038(6) -0.030(6) -0.006(4) -0.004(5)
C16 0.037(6) 0.064(7) 0.056(7) -0.029(6) -0.024(5) -0.004(5)
C17 0.030(5) 0.016(4) 0.020(4) 0.002(3) -0.008(4) 0.000(3)
C18 0.035(5) 0.015(4) 0.023(4) -0.001(3) -0.018(4) -0.003(3)
C19 0.040(6) 0.049(6) 0.027(5) -0.018(4) -0.019(4) 0.009(4)
C20 0.074(7) 0.023(5) 0.031(5) -0.004(4) -0.032(5) -0.007(5)
C21 0.061(7) 0.039(6) 0.040(6) -0.007(5) -0.040(5) 0.005(5)
C22 0.043(6) 0.022(5) 0.038(5) -0.006(4) -0.027(4) 0.001(4)
C23 0.056(7) 0.036(6) 0.043(6) 0.003(5) -0.036(5) 0.009(5)
C24 0.046(6) 0.036(6) 0.040(6) -0.011(4) -0.020(5) 0.008(5)
C25 0.034(5) 0.025(5) 0.026(4) -0.004(4) -0.012(4) -0.003(4)
C26 0.035(5) 0.033(5) 0.026(5) -0.012(4) -0.012(4) 0.008(4)
C27 0.032(5) 0.023(4) 0.016(4) 0.000(3) -0.010(4) -0.009(4)
C28 0.033(5) 0.029(5) 0.025(4) -0.014(4) -0.009(4) -0.005(4)
C29 0.026(5) 0.027(5) 0.021(4) -0.012(4) -0.004(3) -0.004(4)
C30 0.041(5) 0.030(5) 0.026(5) -0.010(4) -0.011(4) -0.010(4)
C31 0.053(6) 0.049(6) 0.031(5) -0.015(5) -0.023(5) -0.011(5)
C32 0.060(7) 0.042(6) 0.045(6) -0.018(5) -0.021(5) -0.015(5)
C33 0.026(5) 0.015(4) 0.036(5) -0.006(4) -0.011(4) 0.001(3)
C34 0.024(5) 0.055(7) 0.037(5) -0.022(5) -0.007(4) 0.004(4)
C35 0.044(6) 0.034(6) 0.057(7) -0.006(5) -0.024(5) -0.012(5)
C36 0.054(7) 0.035(6) 0.078(8) -0.020(6) -0.025(6) -0.018(5)
C37 0.042(6) 0.048(7) 0.062(7) -0.021(6) -0.026(5) -0.007(5)
C38 0.032(5) 0.053(6) 0.037(5) -0.022(5) -0.014(4) -0.003(4)
C39 0.035(5) 0.049(6) 0.034(5) -0.020(5) -0.020(4) 0.003(4)
C40 0.040(6) 0.057(7) 0.027(5) -0.012(5) -0.021(4) 0.004(5)
C41 0.023(4) 0.021(4) 0.030(5) -0.010(4) -0.007(4) 0.001(3)
C42 0.034(5) 0.021(4) 0.021(4) -0.003(3) -0.015(4) 0.001(4)
C43 0.017(4) 0.027(5) 0.021(4) -0.009(4) -0.011(3) 0.007(3)
C44 0.021(4) 0.025(4) 0.027(4) -0.015(4) -0.012(4) 0.005(3)
C45 0.029(5) 0.032(5) 0.021(4) -0.002(4) -0.013(4) -0.002(4)
C46 0.044(5) 0.012(4) 0.035(5) -0.005(4) -0.009(4) -0.012(4)
C47 0.069(7) 0.055(7) 0.029(5) -0.010(5) -0.025(5) -0.005(6)
C48 0.063(7) 0.028(5) 0.027(5) -0.016(4) -0.015(5) -0.009(4)
C49 0.042(6) 0.050(6) 0.023(5) -0.011(4) -0.003(4) 0.004(5)
C50 0.024(5) 0.079(8) 0.050(6) -0.038(6) -0.015(5) 0.007(5)
C51 0.043(6) 0.027(5) 0.030(5) -0.013(4) -0.017(4) 0.001(4)
C52 0.051(7) 0.062(8) 0.047(6) -0.023(6) -0.012(5) 0.011(6)
C53 0.093(13) 0.150(18) 0.078(12) -0.019(12) -0.003(10) -0.023(12)
C54 0.112(12) 0.146(14) 0.138(14) 0.014(11) -0.023(11) -0.064(11)
C55 0.158(17) 0.209(18) 0.168(17) -0.072(14) -0.040(13) 0.025(14)
C56 0.175(18) 0.083(11) 0.090(11) -0.006(9) -0.093(13) 0.007(11)
C57 0.112(11) 0.036(6) 0.054(7) -0.027(6) -0.026(7) 0.001(6)
C58 0.112(15) 0.089(13) 0.140(18) -0.033(12) -0.058(14) 0.049(11)
C59 0.100(12) 0.195(16) 0.123(13) -0.050(12) -0.066(11) 0.028(11)

loop_
_atom_type_symbol
_atom_type_description
_atom_type_scat_dispersion_real
_atom_type_scat_dispersion_imag
_atom_type_scat_source
C C 0.0033 0.0016 'International Tables Vol C Tables 4.2.6.8 and 6.1.1.4'
H H 0.0000 0.0000 'International Tables Vol C Tables 4.2.6.8 and 6.1.1.4'
N N 0.0061 0.0033 'International Tables Vol C Tables 4.2.6.8 and 6.1.1.4'
O O 0.0106 0.0060 'International Tables Vol C Tables 4.2.6.8 and 6.1.1.4'
Dy Dy -0.1892 4.4098 'International Tables Vol C Tables 4.2.6.8 and 6.1.1.4'

loop_
_geom_angle_atom_site_label_1
_geom_angle_atom_site_label_2
_geom_angle_atom_site_label_3
_geom_angle
_geom_angle_site_symmetry_1
_geom_angle_site_symmetry_3
O3 Dy1 O10 81.82(19) . .
O3 Dy1 O4 164.40(19) . .
O10 Dy1 O4 85.69(18) . .
O3 Dy1 O1 92.4(2) . .
O10 Dy1 O1 69.07(17) . .
O4 Dy1 O1 74.31(18) . .
O3 Dy1 O13 95.0(2) . .
O10 Dy1 O13 142.53(18) . .
O4 Dy1 O13 89.18(18) . .
O1 Dy1 O13 73.80(17) . .
O3 Dy1 N1 67.7(2) . .
O10 Dy1 N1 134.10(19) . .
O4 Dy1 N1 127.9(2) . .
O1 Dy1 N1 142.0(2) . .
O13 Dy1 N1 76.0(2) . .
O3 Dy1 N2 132.0(2) . .
O10 Dy1 N2 132.3(2) . .
O4 Dy1 N2 63.59(19) . .
O1 Dy1 N2 127.82(19) . .
O13 Dy1 N2 76.1(2) . .
N1 Dy1 N2 64.3(2) . .
O3 Dy1 N12 90.7(2) . .
O10 Dy1 N12 64.47(19) . .
O4 Dy1 N12 92.3(2) . .
O1 Dy1 N12 132.43(19) . .
O13 Dy1 N12 152.94(19) . .
N1 Dy1 N12 81.8(2) . .
N2 Dy1 N12 80.4(2) . .
O3 Dy1 Dy2 127.84(16) . .
O10 Dy1 Dy2 80.24(12) . .
O4 Dy1 Dy2 39.86(13) . .
O1 Dy1 Dy2 35.48(12) . .
O13 Dy1 Dy2 72.39(12) . .
N1 Dy1 Dy2 145.64(15) . .
N2 Dy1 Dy2 94.81(14) . .
N12 Dy1 Dy2 123.34(15) . .
O3 Dy1 Dy3 83.05(14) . .
O10 Dy1 Dy3 35.81(13) . .
O4 Dy1 Dy3 81.35(12) . .
O1 Dy1 Dy3 33.61(12) . .
O13 Dy1 Dy3 106.73(13) . .
N1 Dy1 Dy3 150.76(16) . .
N2 Dy1 Dy3 144.89(15) . .
N12 Dy1 Dy3 100.20(15) . .
Dy2 Dy1 Dy3 55.234(9) . .
O5 Dy2 O6 99.7(2) . .
O5 Dy2 O1 135.07(19) . .
O6 Dy2 O1 85.41(18) . .
O5 Dy2 O14 150.1(2) . .
O6 Dy2 O14 73.6(2) . .
O1 Dy2 O14 74.3(2) . .
O5 Dy2 O7 116.85(18) . .
O6 Dy2 O7 143.1(2) . .
O1 Dy2 O7 72.99(17) . .
O14 Dy2 O7 71.9(2) . .
O5 Dy2 N5 72.0(2) . .
O6 Dy2 N5 64.9(2) . .
O1 Dy2 N5 144.6(2) . .
O14 Dy2 N5 78.9(2) . .
O7 Dy2 N5 119.71(19) . .
O5 Dy2 N6 78.3(2) . .
O6 Dy2 N6 124.8(2) . .
O1 Dy2 N6 134.10(19) . .
O14 Dy2 N6 82.0(2) . .
O7 Dy2 N6 62.37(19) . .
N5 Dy2 N6 62.2(2) . .
O5 Dy2 O2 75.84(18) . .
O6 Dy2 O2 137.52(18) . .
O1 Dy2 O2 71.15(17) . .
O14 Dy2 O2 128.92(19) . .
O7 Dy2 O2 62.73(17) . .
N5 Dy2 O2 144.08(19) . .
N6 Dy2 O2 96.07(18) . .
O5 Dy2 O4 69.82(19) . .
O6 Dy2 O4 70.24(19) . .
O1 Dy2 O4 70.25(17) . .
O14 Dy2 O4 130.5(2) . .
O7 Dy2 O4 125.98(17) . .
N5 Dy2 O4 113.25(19) . .
N6 Dy2 O4 147.0(2) . .
O2 Dy2 O4 68.67(16) . .
O5 Dy2 Dy3 117.01(13) . .
O6 Dy2 Dy3 125.51(14) . .
O1 Dy2 Dy3 40.13(12) . .
O14 Dy2 Dy3 88.98(15) . .
O7 Dy2 Dy3 41.86(12) . .
N5 Dy2 Dy3 161.15(15) . .
N6 Dy2 Dy3 102.11(14) . .
O2 Dy2 Dy3 41.20(12) . .
O4 Dy2 Dy3 85.60(11) . .
O5 Dy2 Dy1 105.03(14) . .
O6 Dy2 Dy1 69.18(14) . .
O1 Dy2 Dy1 35.45(13) . .
O14 Dy2 Dy1 99.71(16) . .
O7 Dy2 Dy1 104.14(12) . .
N5 Dy2 Dy1 132.47(14) . .
N6 Dy2 Dy1 165.34(14) . .
O2 Dy2 Dy1 71.39(11) . .
O4 Dy2 Dy1 35.75(12) . .
Dy3 Dy2 Dy1 63.500(10) . .
O9 Dy3 O1 97.22(19) . .
O9 Dy3 O8 93.49(19) . .
O1 Dy3 O8 135.60(17) . .
O9 Dy3 O2 136.07(18) . .
O1 Dy3 O2 73.33(17) . .
O8 Dy3 O2 69.27(17) . .
O9 Dy3 O7 72.40(19) . .
O1 Dy3 O7 72.31(17) . .
O8 Dy3 O7 70.26(17) . .
O2 Dy3 O7 63.81(18) . .
O9 Dy3 O15 80.0(2) . .
O1 Dy3 O15 77.04(18) . .
O8 Dy3 O15 147.36(18) . .
O2 Dy3 O15 135.17(18) . .
O7 Dy3 O15 135.2(2) . .
O9 Dy3 O10 147.22(18) . .
O1 Dy3 O10 66.58(17) . .
O8 Dy3 O10 118.25(18) . .
O2 Dy3 O10 68.81(16) . .
O7 Dy3 O10 123.84(17) . .
O15 Dy3 O10 68.84(19) . .
O9 Dy3 N9 65.6(2) . .
O1 Dy3 N9 150.8(2) . .
O8 Dy3 N9 71.44(19) . .
O2 Dy3 N9 135.53(19) . .
O7 Dy3 N9 119.8(2) . .
O15 Dy3 N9 76.8(2) . .
O10 Dy3 N9 114.7(2) . .
O9 Dy3 N10 127.9(2) . .
O1 Dy3 N10 125.67(19) . .
O8 Dy3 N10 76.53(18) . .
O2 Dy3 N10 88.30(19) . .
O7 Dy3 N10 142.31(19) . .
O15 Dy3 N10 82.4(2) . .
O10 Dy3 N10 59.11(18) . .
N9 Dy3 N10 62.8(2) . .
O9 Dy3 Dy2 102.37(13) . .
O1 Dy3 Dy2 40.26(12) . .
O8 Dy3 Dy2 95.35(12) . .
O2 Dy3 Dy2 43.66(12) . .
O7 Dy3 Dy2 40.93(12) . .
O15 Dy3 Dy2 117.29(13) . .
O10 Dy3 Dy2 83.71(11) . .
N9 Dy3 Dy2 160.70(16) . .
N10 Dy3 Dy2 129.13(15) . .
O9 Dy3 Dy4 127.04(14) . .
O1 Dy3 Dy4 109.92(13) . .
O8 Dy3 Dy4 36.30(13) . .
O2 Dy3 Dy4 36.66(11) . .
O7 Dy3 Dy4 73.94(13) . .
O15 Dy3 Dy4 148.81(16) . .
O10 Dy3 Dy4 85.74(12) . .
N9 Dy3 Dy4 99.14(15) . .
N10 Dy3 Dy4 68.76(14) . .
Dy2 Dy3 Dy4 75.593(11) . .
O9 Dy3 Dy1 123.32(14) . .
O1 Dy3 Dy1 33.69(13) . .
O8 Dy3 Dy1 138.55(13) . .
O2 Dy3 Dy1 70.69(11) . .
O7 Dy3 Dy1 101.04(12) . .
O15 Dy3 Dy1 65.97(13) . .
O10 Dy3 Dy1 33.22(11) . .
N9 Dy3 Dy1 137.70(16) . .
N10 Dy3 Dy1 92.06(14) . .
Dy2 Dy3 Dy1 61.267(10) . .
Dy4 Dy3 Dy1 102.343(12) . .
O11 Dy4 O12 146.4(2) 2_775 .
O11 Dy4 O12 95.50(19) 2_775 2_775
O12 Dy4 O12 71.4(2) . 2_775
O11 Dy4 O8 81.0(2) 2_775 .
O12 Dy4 O8 126.21(18) . .
O12 Dy4 O8 84.03(19) 2_775 .
O11 Dy4 O2 134.02(19) 2_775 .
O12 Dy4 O2 78.27(18) . .
O12 Dy4 O2 116.29(18) 2_775 .
O8 Dy4 O2 71.03(17) . .
O11 Dy4 O16 85.2(2) 2_775 .
O12 Dy4 O16 95.16(18) . .
O12 Dy4 O16 156.5(2) 2_775 .
O8 Dy4 O16 119.15(19) . .
O2 Dy4 O16 77.97(18) . .
O11 Dy4 N11 69.4(2) 2_775 2_775
O12 Dy4 N11 77.45(19) . 2_775
O12 Dy4 N11 77.53(19) 2_775 2_775
O8 Dy4 N11 143.04(18) . 2_775
O2 Dy4 N11 145.93(19) . 2_775
O16 Dy4 N11 80.8(2) . 2_775
O11 Dy4 Dy4 124.82(14) 2_775 2_775
O12 Dy4 Dy4 35.73(12) . 2_775
O12 Dy4 Dy4 35.64(13) 2_775 2_775
O8 Dy4 Dy4 107.41(13) . 2_775
O2 Dy4 Dy4 98.50(12) . 2_775
O16 Dy4 Dy4 128.35(14) . 2_775
N11 Dy4 Dy4 74.53(14) 2_775 2_775
O11 Dy4 Dy3 116.72(15) 2_775 .
O12 Dy4 Dy3 94.82(13) . .
O12 Dy4 Dy3 90.77(13) 2_775 .
O8 Dy4 Dy3 37.19(12) . .
O2 Dy4 Dy3 37.66(13) . .
O16 Dy4 Dy3 109.94(14) . .
N11 Dy4 Dy3 167.51(14) 2_775 .
Dy4 Dy4 Dy3 93.433(14) 2_775 .
Dy3 O1 Dy1 112.7(2) . .
Dy3 O1 Dy2 99.61(18) . .
Dy1 O1 Dy2 109.1(2) . .
Dy4 O2 Dy3 105.68(19) . .
Dy4 O2 Dy2 138.3(2) . .
Dy3 O2 Dy2 95.15(18) . .
C2 O3 Dy1 123.1(5) . .
C11 O4 Dy1 120.7(5) . .
C11 O4 Dy2 121.9(4) . .
Dy1 O4 Dy2 104.4(2) . .
C13 O5 Dy2 137.0(5) . .
C18 O6 Dy2 124.3(5) . .
C27 O7 Dy2 119.2(5) . .
C27 O7 Dy3 130.1(5) . .
Dy2 O7 Dy3 97.22(18) . .
C29 O8 Dy4 125.9(5) . .
C29 O8 Dy3 117.8(4) . .
Dy4 O8 Dy3 106.5(2) . .
C34 O9 Dy3 123.6(6) . .
C43 O10 Dy1 127.0(5) . .
C43 O10 Dy3 121.0(4) . .
Dy1 O10 Dy3 111.0(2) . .
C45 O11 Dy4 137.8(5) . 2_775
C51 O12 Dy4 126.5(5) . .
C51 O12 Dy4 124.9(5) . 2_775
Dy4 O12 Dy4 108.6(2) . 2_775
C49 O13 Dy1 135.4(5) . .
C50 O15 Dy3 131.9(5) . .
C52 O16 Dy4 129.4(5) . .
C1 N1 C9 119.0(7) . .
C1 N1 Dy1 117.2(5) . .
C9 N1 Dy1 123.7(5) . .
C10 N2 N3 117.8(7) . .
C10 N2 Dy1 120.3(6) . .
N3 N2 Dy1 121.4(4) . .
C11 N3 N2 110.1(6) . .
C16 N4 C12 118.6(8) . .
C17 N5 C25 117.6(7) . .
C17 N5 Dy2 119.8(5) . .
C25 N5 Dy2 122.3(5) . .
C26 N6 N7 117.0(7) . .
C26 N6 Dy2 122.5(5) . .
N7 N6 Dy2 120.3(5) . .
C27 N7 N6 108.8(6) . .
C28 N8 C32 117.6(8) . .
C33 N9 C41 120.2(7) . .
C33 N9 Dy3 117.0(5) . .
C41 N9 Dy3 121.7(5) . .
C42 N10 N11 115.7(7) . .
C42 N10 Dy3 122.3(5) . .
N11 N10 Dy3 121.9(4) . .
C43 N11 N10 108.3(6) . .
C43 N11 Dy4 117.8(5) . 2_775
N10 N11 Dy4 119.1(4) . 2_775
C48 N12 C44 117.2(7) . .
C48 N12 Dy1 125.1(5) . .
C44 N12 Dy1 117.2(5) . .
N1 C1 C6 123.0(8) . .
N1 C1 C2 115.4(7) . .
C6 C1 C2 121.5(8) . .
O3 C2 C3 125.9(8) . .
O3 C2 C1 116.6(7) . .
C3 C2 C1 117.5(8) . .
C2 C3 C4 119.3(9) . .
C5 C4 C3 122.5(10) . .
C4 C5 C6 121.1(9) . .
C5 C6 C1 117.9(9) . .
C5 C6 C7 126.6(9) . .
C1 C6 C7 115.5(8) . .
C8 C7 C6 120.3(8) . .
C9 C8 C7 120.7(9) . .
N1 C9 C8 121.3(8) . .
N1 C9 C10 111.7(7) . .
C8 C9 C10 126.7(8) . .
N2 C10 C9 118.8(7) . .
O4 C11 N3 124.0(7) . .
O4 C11 C12 119.8(6) . .
N3 C11 C12 116.2(7) . .
N4 C12 C13 122.4(7) . .
N4 C12 C11 114.1(7) . .
C13 C12 C11 123.5(7) . .
O5 C13 C14 121.5(7) . .
O5 C13 C12 123.6(7) . .
C14 C13 C12 114.8(7) . .
C15 C14 C13 123.0(8) . .
C16 C15 C14 116.5(9) . .
N4 C16 C15 124.5(9) . .
N5 C17 C22 125.6(7) . .
N5 C17 C18 113.4(7) . .
C22 C17 C18 121.0(7) . .
O6 C18 C19 126.4(8) . .
O6 C18 C17 117.1(7) . .
C19 C18 C17 116.5(7) . .
C18 C19 C20 121.0(8) . .
C21 C20 C19 122.8(8) . .
C22 C21 C20 118.5(8) . .
C21 C22 C23 125.8(8) . .
C21 C22 C17 119.9(8) . .
C23 C22 C17 113.9(8) . .
C24 C23 C22 122.4(8) . .
C23 C24 C25 118.5(9) . .
N5 C25 C24 121.8(8) . .
N5 C25 C26 113.8(7) . .
C24 C25 C26 124.2(8) . .
N6 C26 C25 116.3(7) . .
O7 C27 N7 125.7(7) . .
O7 C27 C28 117.8(7) . .
N7 C27 C28 116.5(7) . .
N8 C28 C29 124.3(7) . .
N8 C28 C27 117.2(7) . .
C29 C28 C27 118.4(7) . .
O8 C29 C30 122.5(7) . .
O8 C29 C28 120.5(7) . .
C30 C29 C28 117.0(7) . .
C31 C30 C29 119.5(8) . .
C30 C31 C32 121.3(8) . .
N8 C32 C31 120.1(9) . .
N9 C33 C38 122.3(8) . .
N9 C33 C34 115.9(8) . .
C38 C33 C34 121.8(8) . .
O9 C34 C35 125.7(9) . .
O9 C34 C33 116.6(8) . .
C35 C34 C33 117.7(8) . .
C34 C35 C36 119.3(10) . .
C37 C36 C35 124.5(9) . .
C36 C37 C38 118.7(9) . .
C39 C38 C37 124.9(8) . .
C39 C38 C33 117.1(8) . .
C37 C38 C33 118.0(9) . .
C40 C39 C38 120.0(8) . .
C39 C40 C41 119.3(9) . .
N9 C41 C40 121.0(8) . .
N9 C41 C42 115.3(7) . .
C40 C41 C42 123.7(8) . .
N10 C42 C41 117.0(7) . .
O10 C43 N11 123.1(7) . .
O10 C43 C44 116.5(6) . .
N11 C43 C44 120.3(7) . .
N12 C44 C45 123.0(7) . .
N12 C44 C43 112.4(7) . .
C45 C44 C43 124.4(7) . .
O11 C45 C46 122.2(8) . .
O11 C45 C44 121.6(8) . .
C46 C45 C44 116.2(7) . .
C45 C46 C47 121.5(9) . .
C48 C47 C46 119.2(9) . .
N12 C48 C47 122.6(8) . .
N13 C58 C59 172.9(19) . .

loop_
_geom_bond_atom_site_label_1
_geom_bond_atom_site_label_2
_geom_bond_distance
_geom_bond_site_symmetry_2
Dy1 O3 2.278(6) .
Dy1 O10 2.325(5) .
Dy1 O4 2.342(5) .
Dy1 O1 2.383(5) .
Dy1 O13 2.409(5) .
Dy1 N1 2.420(7) .
Dy1 N2 2.467(6) .
Dy1 N12 2.538(7) .
Dy1 Dy2 3.8831(5) .
Dy1 Dy3 3.9631(5) .
Dy2 O5 2.282(6) .
Dy2 O6 2.335(5) .
Dy2 O1 2.385(5) .
Dy2 O14 2.398(6) .
Dy2 O7 2.402(5) .
Dy2 N5 2.493(7) .
Dy2 N6 2.514(6) .
Dy2 O2 2.522(5) .
Dy2 O4 2.569(5) .
Dy2 Dy3 3.6378(5) .
Dy3 O9 2.328(6) .
Dy3 O1 2.378(5) .
Dy3 O8 2.390(5) .
Dy3 O2 2.406(5) .
Dy3 O7 2.447(5) .
Dy3 O15 2.450(6) .
Dy3 O10 2.483(5) .
Dy3 N9 2.511(6) .
Dy3 N10 2.531(6) .
Dy3 Dy4 3.7913(5) .
Dy4 O11 2.226(5) 2_775
Dy4 O12 2.271(5) .
Dy4 O12 2.276(5) 2_775
Dy4 O8 2.341(5) .
Dy4 O2 2.351(5) .
Dy4 O16 2.375(5) .
Dy4 N11 2.606(7) 2_775
Dy4 Dy4 3.6929(8) 2_775
O3 C2 1.321(9) .
O4 C11 1.320(9) .
O5 C13 1.304(9) .
O6 C18 1.316(9) .
O7 C27 1.313(9) .
O8 C29 1.360(9) .
O9 C34 1.330(10) .
O10 C43 1.294(9) .
O11 C45 1.295(9) .
O11 Dy4 2.226(5) 2_775
O12 C51 1.405(9) .
O12 Dy4 2.276(5) 2_775
O13 C49 1.438(10) .
O15 C50 1.423(10) .
O16 C52 1.420(11) .
O17 C53 1.388(17) .
O18 C54 1.466(19) .
O19 C55 1.47(2) .
O20 C56 1.416(14) .
O21 C57 1.411(12) .
N1 C1 1.357(10) .
N1 C9 1.363(10) .
N2 C10 1.293(10) .
N2 N3 1.366(9) .
N3 C11 1.321(9) .
N4 C16 1.337(12) .
N4 C12 1.350(11) .
N5 C17 1.329(10) .
N5 C25 1.345(10) .
N6 C26 1.290(10) .
N6 N7 1.398(9) .
N7 C27 1.318(10) .
N8 C28 1.344(11) .
N8 C32 1.360(11) .
N9 C33 1.331(11) .
N9 C41 1.341(11) .
N10 C42 1.295(10) .
N10 N11 1.389(9) .
N11 C43 1.317(9) .
N11 Dy4 2.606(7) 2_775
N12 C48 1.342(10) .
N12 C44 1.379(10) .
N13 C58 1.14(2) .
C1 C6 1.417(11) .
C1 C2 1.447(12) .
C2 C3 1.375(12) .
C3 C4 1.426(13) .
C4 C5 1.340(14) .
C5 C6 1.385(13) .
C6 C7 1.431(13) .
C7 C8 1.371(13) .
C8 C9 1.367(11) .
C9 C10 1.466(12) .
C11 C12 1.488(11) .
C12 C13 1.425(11) .
C13 C14 1.395(11) .
C14 C15 1.389(13) .
C15 C16 1.356(13) .
C17 C22 1.414(11) .
C17 C18 1.466(11) .
C18 C19 1.376(11) .
C19 C20 1.399(12) .
C20 C21 1.394(13) .
C21 C22 1.382(12) .
C22 C23 1.402(13) .
C23 C24 1.354(13) .
C24 C25 1.407(12) .
C25 C26 1.471(11) .
C27 C28 1.494(10) .
C28 C29 1.398(12) .
C29 C30 1.389(11) .
C30 C31 1.350(12) .
C31 C32 1.405(13) .
C33 C38 1.426(11) .
C33 C34 1.449(12) .
C34 C35 1.381(13) .
C35 C36 1.404(14) .
C36 C37 1.365(15) .
C37 C38 1.416(14) .
C38 C39 1.394(13) .
C39 C40 1.384(13) .
C40 C41 1.409(11) .
C41 C42 1.459(11) .
C43 C44 1.484(11) .
C44 C45 1.420(11) .
C45 C46 1.364(11) .
C46 C47 1.382(12) .
C47 C48 1.380(14) .
C58 C59 1.58(3) .
